data_7058907
loop_
_publ_author_name
'Kumar, Virendra'
'Kundu, Subhankar'
'Bahadur, Sk'
'Patra, Abhijit'

_publ_section_title
;
 Naked-eye colorimetric sensor for methanol and &#x2018;turn-on&#x2019;
 fluorescence detection of Al3+
;
_journal_name_full 'New Journal of Chemistry'
_journal_paper_doi 10.1039/C9NJ04688G
_journal_year 2019
_chemical_formula_moiety 'C14 H10 N2 O2 S2'
_chemical_formula_sum 'C14 H10 N2 O2 S2'
_chemical_formula_weight 302.36
_space_group_crystal_system monoclinic
_space_group_IT_number 14
_space_group_name_Hall '-P 2yn'
_space_group_name_H-M_alt 'P 1 21/n 1'
_symmetry_space_group_name_Hall '-P 2yn'
_symmetry_space_group_name_H-M 'P 1 21/n 1'
_atom_sites_solution_hydrogens difmap
_audit_creation_method SHELXL-2017/1
_audit_update_record
;
2019-10-09 deposited with the CCDC.    2019-10-18 downloaded from the CCDC.
;
_cell_angle_alpha 90
_cell_angle_beta 106.564(2)
_cell_angle_gamma 90
_cell_formula_units_Z 12
_cell_length_a 18.3344(6)
_cell_length_b 7.2653(3)
_cell_length_c 30.4160(10)
_cell_measurement_reflns_used 2773
_cell_measurement_temperature 296(2)
_cell_measurement_theta_max 27.78
_cell_measurement_theta_min 3.48
_cell_volume 3883.4(2)
_computing_cell_refinement 'Bruker SAINT'
_computing_data_collection 'Bruker APEX2'
_computing_data_reduction 'Bruker SAINT'
_computing_structure_refinement 'SHELXL-2017/1 (Sheldrick, 2017)'
_computing_structure_solution 'SHELXS-97 (Sheldrick 2008)'
_diffrn_ambient_temperature 296(2)
_diffrn_measured_fraction_theta_full 0.994
_diffrn_measured_fraction_theta_max 0.995
_diffrn_measurement_device_type 'Bruker APEX-II CCD'
_diffrn_measurement_method '\f and \w scans'
_diffrn_radiation_type MoK\a
_diffrn_radiation_wavelength 0.71073
_diffrn_reflns_av_R_equivalents 0.0863
_diffrn_reflns_av_unetI/netI 0.0861
_diffrn_reflns_Laue_measured_fraction_full 0.994
_diffrn_reflns_Laue_measured_fraction_max 0.995
_diffrn_reflns_limit_h_max 23
_diffrn_reflns_limit_h_min -23
_diffrn_reflns_limit_k_max 9
_diffrn_reflns_limit_k_min -9
_diffrn_reflns_limit_l_max 38
_diffrn_reflns_limit_l_min -38
_diffrn_reflns_number 28386
_diffrn_reflns_point_group_measured_fraction_full 0.994
_diffrn_reflns_point_group_measured_fraction_max 0.995
_diffrn_reflns_theta_full 25.242
_diffrn_reflns_theta_max 27.103
_diffrn_reflns_theta_min 3.133
_exptl_absorpt_coefficient_mu 0.413
_exptl_absorpt_correction_type none
_exptl_crystal_colour Colourless
_exptl_crystal_density_diffrn 1.551
_exptl_crystal_description Needle
_exptl_crystal_F_000 1872.0
_exptl_crystal_size_max 0.24
_exptl_crystal_size_mid 0.20
_exptl_crystal_size_min 0.18
_refine_diff_density_max 0.362
_refine_diff_density_min -0.418
_refine_diff_density_rms 0.078
_refine_ls_extinction_method none
_refine_ls_goodness_of_fit_ref 1.030
_refine_ls_hydrogen_treatment refall
_refine_ls_matrix_type full
_refine_ls_number_parameters 661
_refine_ls_number_reflns 8524
_refine_ls_number_restraints 0
_refine_ls_restrained_S_all 1.030
_refine_ls_R_factor_all 0.0899
_refine_ls_R_factor_gt 0.0527
_refine_ls_shift/su_max 0.002
_refine_ls_shift/su_mean 0.000
_refine_ls_structure_factor_coef Fsqd
_refine_ls_weighting_details 'w=1/[\s^2^(Fo^2^)+(0.0522P)^2^] where P=(Fo^2^+2Fc^2^)/3'
_refine_ls_weighting_scheme calc
_refine_ls_wR_factor_gt 0.1132
_refine_ls_wR_factor_ref 0.1294
_reflns_Friedel_coverage 0.000
_reflns_number_gt 5712
_reflns_number_total 8524
_reflns_threshold_expression 'I > 2\s(I)'
_cod_data_source_file c9nj04688g2.cif
_cod_data_source_block NRSB
_cod_database_code 7058907
_shelx_shelxl_version_number 2017/1
_shelx_space_group_comment
;
The symmetry employed for this shelxl refinement is uniquely defined
by the following loop, which should always be used as a source of
symmetry information in preference to the above space-group names.
They are only intended as comments.
;

loop_
_space_group_symop_operation_xyz
'x, y, z'
'-x+1/2, y+1/2, -z+1/2'
'-x, -y, -z'
'x-1/2, -y-1/2, z-1/2'

loop_
_atom_site_label
_atom_site_type_symbol
_atom_site_fract_x
_atom_site_fract_y
_atom_site_fract_z
_atom_site_U_iso_or_equiv
_atom_site_adp_type
_atom_site_occupancy
_atom_site_site_symmetry_order
_atom_site_calc_flag
S1A S 0.54929(4) 0.85644(13) 0.45832(2) 0.0283(2) Uani 1 1 d
S2 S 0.28895(4) 0.85449(13) 0.54945(3) 0.0304(2) Uani 1 1 d
S2A S 0.38961(4) 0.76717(13) 0.45457(2) 0.0308(2) Uani 1 1 d
S1 S 0.18691(4) 0.92423(12) 0.45626(3) 0.0294(2) Uani 1 1 d
S2B S 0.36258(4) 0.34809(13) 0.80520(2) 0.0321(2) Uani 1 1 d
S1B S 0.29766(4) 0.45432(13) 0.70772(3) 0.0330(2) Uani 1 1 d
O1 O -0.01478(11) 0.8726(3) 0.41895(6) 0.0262(5) Uani 1 1 d
O1A O 0.62156(11) 0.9209(3) 0.35631(7) 0.0275(5) Uani 1 1 d
O1B O 0.40444(11) 0.5225(3) 0.62548(7) 0.0301(5) Uani 1 1 d
N2A N 0.43161(12) 0.8315(3) 0.38231(7) 0.0198(5) Uani 1 1 d
O2A O 0.32294(10) 0.7751(3) 0.32234(6) 0.0280(5) Uani 1 1 d
O2B O 0.56889(11) 0.3832(3) 0.79893(7) 0.0339(6) Uani 1 1 d
N1A N 0.48335(12) 0.8690(4) 0.35772(7) 0.0212(5) Uani 1 1 d
O2 O 0.12400(11) 0.7032(3) 0.59704(6) 0.0322(6) Uani 1 1 d
N2B N 0.44676(12) 0.4316(4) 0.75304(7) 0.0227(5) Uani 1 1 d
N2 N 0.14429(12) 0.7976(3) 0.52833(7) 0.0203(5) Uani 1 1 d
N1 N 0.07083(12) 0.8013(4) 0.49929(7) 0.0211(5) Uani 1 1 d
C10B C 0.53539(15) 0.5880(4) 0.66660(9) 0.0216(6) Uani 1 1 d
C6 C -0.20611(17) 0.7448(5) 0.41497(10) 0.0263(7) Uani 1 1 d
C11A C 0.45834(15) 0.9428(4) 0.31778(9) 0.0197(6) Uani 1 1 d
N1B N 0.46037(13) 0.4737(4) 0.71170(7) 0.0239(6) Uani 1 1 d
C4A C 0.51027(18) 1.1671(5) 0.17609(10) 0.0274(7) Uani 1 1 d
C8 C -0.07165(15) 0.8055(4) 0.43459(9) 0.0222(6) Uani 1 1 d
C7 C -0.14454(16) 0.8044(5) 0.40221(9) 0.0250(7) Uani 1 1 d
C5A C 0.53670(15) 1.1047(4) 0.22154(9) 0.0215(6) Uani 1 1 d
C7A C 0.64180(16) 1.0266(5) 0.28812(10) 0.0252(7) Uani 1 1 d
C1 C -0.12124(16) 0.6212(4) 0.53793(9) 0.0237(7) Uani 1 1 d
C2 C -0.18543(17) 0.5762(5) 0.55014(10) 0.0269(7) Uani 1 1 d
C5 C -0.19881(15) 0.6839(4) 0.46018(9) 0.0215(6) Uani 1 1 d
C9 C -0.12577(14) 0.6802(4) 0.49286(9) 0.0193(6) Uani 1 1 d
C13 C 0.25270(17) 0.7694(6) 0.59449(10) 0.0248(7) Uani 1 1 d
C10 C -0.06060(15) 0.7415(4) 0.47902(9) 0.0193(6) Uani 1 1 d
C2B C 0.74042(18) 0.7419(5) 0.69833(11) 0.0324(8) Uani 1 1 d
C3 C -0.25725(17) 0.5837(5) 0.51775(11) 0.0285(7) Uani 1 1 d
C9B C 0.60837(15) 0.6556(4) 0.66378(9) 0.0214(6) Uani 1 1 d
C4 C -0.26413(16) 0.6345(5) 0.47383(10) 0.0260(7) Uani 1 1 d
C6A C 0.61573(17) 1.0880(4) 0.24411(10) 0.0249(7) Uani 1 1 d
C7B C 0.48401(17) 0.6323(5) 0.58382(10) 0.0288(7) Uani 1 1 d
C14B C 0.50135(17) 0.3838(4) 0.79423(9) 0.0257(7) Uani 1 1 d
C1B C 0.67329(16) 0.6725(5) 0.70243(11) 0.0261(7) Uani 1 1 d
C3A C 0.43423(19) 1.1810(5) 0.15437(11) 0.0348(8) Uani 1 1 d
C1A C 0.40534(16) 1.0664(5) 0.22203(9) 0.0237(7) Uani 1 1 d
C11B C 0.52468(15) 0.5396(4) 0.71059(9) 0.0219(6) Uani 1 1 d
C14 C 0.16692(15) 0.7513(4) 0.57505(9) 0.0232(7) Uani 1 1 d
C13B C 0.46431(18) 0.3349(5) 0.83065(10) 0.0291(7) Uani 1 1 d
C3B C 0.74756(19) 0.7954(5) 0.65539(12) 0.0362(8) Uani 1 1 d
C9A C 0.48415(15) 1.0527(4) 0.24572(9) 0.0205(6) Uani 1 1 d
C8B C 0.47490(15) 0.5784(4) 0.62618(9) 0.0231(7) Uani 1 1 d
C8A C 0.59032(15) 0.9764(4) 0.31263(9) 0.0214(6) Uani 1 1 d
C5B C 0.61606(16) 0.7115(4) 0.62052(10) 0.0256(7) Uani 1 1 d
C12 C 0.20109(15) 0.8571(4) 0.50916(9) 0.0221(6) Uani 1 1 d
C12A C 0.46082(15) 0.8195(4) 0.42958(9) 0.0223(6) Uani 1 1 d
C4B C 0.68675(17) 0.7794(5) 0.61745(12) 0.0315(8) Uani 1 1 d
C11 C 0.01467(15) 0.7357(4) 0.51160(9) 0.0219(6) Uani 1 1 d
C6B C 0.55238(18) 0.6965(5) 0.58109(10) 0.0282(7) Uani 1 1 d
C13A C 0.31883(17) 0.7358(5) 0.40039(10) 0.0244(7) Uani 1 1 d
C10A C 0.51180(14) 0.9884(4) 0.29228(9) 0.0195(6) Uani 1 1 d
C2A C 0.38156(18) 1.1305(5) 0.17760(10) 0.0323(8) Uani 1 1 d
C14A C 0.35487(15) 0.7823(4) 0.36300(9) 0.0215(6) Uani 1 1 d
C12B C 0.37056(16) 0.4148(5) 0.75212(10) 0.0258(7) Uani 1 1 d
H1B H -0.0742(14) 0.610(4) 0.5610(8) 0.010(6) Uiso 1 1 d
H11A H 0.4051(15) 0.973(4) 0.3033(9) 0.017(7) Uiso 1 1 d
H13A H 0.2769(18) 0.822(5) 0.3976(10) 0.031(9) Uiso 1 1 d
H6B H 0.5612(14) 0.735(4) 0.5528(9) 0.017(7) Uiso 1 1 d
H11 H 0.0211(16) 0.680(4) 0.5425(10) 0.026(8) Uiso 1 1 d
H6A H 0.6480(15) 1.119(4) 0.2271(9) 0.016(7) Uiso 1 1 d
H11B H 0.5644(17) 0.562(4) 0.7380(10) 0.028(8) Uiso 1 1 d
H13B H 0.3054(15) 0.606(5) 0.3970(9) 0.017(7) Uiso 1 1 d
H13C H 0.2693(16) 0.670(5) 0.6009(10) 0.015(8) Uiso 1 1 d
H1AA H 0.3673(17) 1.019(4) 0.2373(10) 0.026(8) Uiso 1 1 d
H7A H 0.6944(16) 1.022(4) 0.3007(9) 0.020(7) Uiso 1 1 d
H3 H -0.2974(17) 0.555(5) 0.5282(10) 0.026(8) Uiso 1 1 d
H13D H 0.2625(16) 0.842(5) 0.6196(10) 0.022(8) Uiso 1 1 d
H2B H 0.7817(19) 0.753(5) 0.7236(11) 0.038(9) Uiso 1 1 d
H1BB H 0.6721(16) 0.633(5) 0.7293(10) 0.025(8) Uiso 1 1 d
H4B H 0.6902(17) 0.817(5) 0.5897(11) 0.029(9) Uiso 1 1 d
H2 H -0.1803(17) 0.537(5) 0.5807(11) 0.031(8) Uiso 1 1 d
H2A H 0.3260(18) 1.138(5) 0.1624(11) 0.037(9) Uiso 1 1 d
H13E H 0.4779(16) 0.216(5) 0.8389(9) 0.020(8) Uiso 1 1 d
H6 H -0.2535(19) 0.744(5) 0.3944(11) 0.039(9) Uiso 1 1 d
H3B H 0.798(2) 0.844(5) 0.6539(11) 0.041(9) Uiso 1 1 d
H1 H 0.0262(19) 0.862(5) 0.4426(12) 0.037(9) Uiso 1 1 d
H4 H -0.3097(16) 0.640(4) 0.4521(10) 0.023(8) Uiso 1 1 d
H3A H 0.4178(19) 1.233(5) 0.1262(12) 0.045(10) Uiso 1 1 d
H7 H -0.1511(17) 0.854(5) 0.3706(11) 0.038(9) Uiso 1 1 d
H4A H 0.5467(19) 1.199(5) 0.1609(11) 0.043(10) Uiso 1 1 d
H7B H 0.4453(19) 0.616(5) 0.5566(12) 0.040(9) Uiso 1 1 d
H13F H 0.4791(19) 0.424(5) 0.8556(12) 0.042(10) Uiso 1 1 d
H1BA H 0.406(2) 0.491(7) 0.6533(15) 0.072(14) Uiso 1 1 d
H1A H 0.589(3) 0.889(7) 0.3678(16) 0.087(18) Uiso 1 1 d

loop_
_atom_site_aniso_label
_atom_site_aniso_U_11
_atom_site_aniso_U_22
_atom_site_aniso_U_33
_atom_site_aniso_U_23
_atom_site_aniso_U_13
_atom_site_aniso_U_12
S1A 0.0240(4) 0.0384(6) 0.0222(3) 0.0014(3) 0.0061(3) -0.0042(3)
S2 0.0208(3) 0.0324(5) 0.0369(4) -0.0035(4) 0.0064(3) -0.0020(3)
S2A 0.0280(4) 0.0444(6) 0.0233(4) -0.0017(3) 0.0127(3) -0.0091(4)
S1 0.0311(4) 0.0311(5) 0.0302(4) -0.0031(3) 0.0153(3) -0.0030(4)
S2B 0.0359(4) 0.0383(6) 0.0264(4) -0.0031(3) 0.0159(3) -0.0023(4)
S1B 0.0239(4) 0.0421(6) 0.0337(4) 0.0031(4) 0.0091(3) 0.0012(4)
O1 0.0242(10) 0.0368(15) 0.0188(9) 0.0049(9) 0.0081(8) -0.0006(10)
O1A 0.0208(10) 0.0394(16) 0.0204(10) 0.0044(9) 0.0029(8) -0.0021(10)
O1B 0.0207(10) 0.0407(16) 0.0272(11) 0.0047(10) 0.0038(8) -0.0007(10)
N2A 0.0201(11) 0.0217(15) 0.0201(11) 0.0003(10) 0.0097(9) -0.0016(10)
O2A 0.0247(10) 0.0335(15) 0.0253(10) -0.0027(9) 0.0063(8) -0.0050(9)
O2B 0.0299(11) 0.0385(16) 0.0311(11) 0.0060(10) 0.0053(9) 0.0029(10)
N1A 0.0206(11) 0.0265(16) 0.0199(11) 0.0025(10) 0.0110(9) -0.0029(10)
O2 0.0244(10) 0.0479(17) 0.0225(10) -0.0031(10) 0.0040(8) 0.0014(10)
N2B 0.0238(12) 0.0230(16) 0.0230(11) -0.0009(10) 0.0095(9) 0.0016(11)
N2 0.0174(11) 0.0204(15) 0.0236(11) -0.0039(10) 0.0064(9) -0.0016(10)
N1 0.0168(11) 0.0257(16) 0.0210(11) -0.0005(10) 0.0056(9) -0.0013(10)
C10B 0.0226(13) 0.0181(18) 0.0256(14) 0.0011(12) 0.0091(11) 0.0018(12)
C6 0.0241(14) 0.026(2) 0.0257(14) -0.0043(13) 0.0021(12) 0.0033(13)
C11A 0.0216(13) 0.0185(18) 0.0179(13) -0.0011(11) 0.0039(10) 0.0016(12)
N1B 0.0242(12) 0.0264(17) 0.0231(12) 0.0014(10) 0.0101(9) 0.0024(11)
C4A 0.0356(16) 0.025(2) 0.0236(14) -0.0004(13) 0.0126(12) -0.0046(14)
C8 0.0238(14) 0.0222(19) 0.0227(13) -0.0014(12) 0.0101(11) 0.0011(12)
C7 0.0315(15) 0.026(2) 0.0176(13) -0.0020(12) 0.0079(11) 0.0031(14)
C5A 0.0274(14) 0.0157(18) 0.0227(13) -0.0002(11) 0.0095(11) -0.0018(12)
C7A 0.0179(13) 0.030(2) 0.0289(15) -0.0030(13) 0.0093(11) -0.0037(13)
C1 0.0205(14) 0.026(2) 0.0257(14) 0.0021(12) 0.0073(11) 0.0016(13)
C2 0.0320(16) 0.025(2) 0.0283(15) 0.0019(13) 0.0156(12) -0.0030(14)
C5 0.0206(13) 0.0167(18) 0.0270(14) -0.0018(12) 0.0066(11) 0.0039(12)
C9 0.0203(13) 0.0150(17) 0.0228(13) -0.0018(11) 0.0066(10) 0.0026(12)
C13 0.0236(15) 0.022(2) 0.0255(15) -0.0050(14) 0.0024(12) 0.0006(15)
C10 0.0224(13) 0.0159(17) 0.0204(13) -0.0005(11) 0.0073(10) -0.0002(12)
C2B 0.0272(15) 0.028(2) 0.0413(18) -0.0005(15) 0.0085(14) 0.0022(14)
C3 0.0236(15) 0.024(2) 0.0418(18) 0.0015(14) 0.0157(13) -0.0030(14)
C9B 0.0215(13) 0.0150(17) 0.0290(14) -0.0021(12) 0.0095(11) 0.0022(12)
C4 0.0184(13) 0.0232(19) 0.0343(16) -0.0061(13) 0.0040(12) -0.0025(13)
C6A 0.0279(15) 0.0214(19) 0.0295(15) -0.0009(13) 0.0148(12) -0.0035(13)
C7B 0.0283(15) 0.032(2) 0.0251(15) 0.0030(13) 0.0062(12) 0.0019(14)
C14B 0.0330(16) 0.0202(19) 0.0242(14) -0.0018(12) 0.0084(12) 0.0030(13)
C1B 0.0246(15) 0.024(2) 0.0304(16) -0.0007(14) 0.0085(12) 0.0036(13)
C3A 0.0455(19) 0.032(2) 0.0236(15) 0.0048(14) 0.0045(14) -0.0028(16)
C1A 0.0219(14) 0.0230(19) 0.0255(14) 0.0010(12) 0.0059(11) -0.0007(13)
C11B 0.0208(13) 0.0194(18) 0.0248(14) -0.0028(12) 0.0053(11) 0.0003(12)
C14 0.0236(14) 0.0187(18) 0.0252(14) -0.0040(12) 0.0037(11) 0.0032(13)
C13B 0.0413(18) 0.023(2) 0.0232(15) -0.0032(14) 0.0099(13) -0.0008(16)
C3B 0.0276(16) 0.028(2) 0.056(2) -0.0027(16) 0.0177(15) 0.0003(15)
C9A 0.0257(14) 0.0141(17) 0.0222(13) -0.0030(11) 0.0073(11) -0.0018(12)
C8B 0.0206(13) 0.0224(19) 0.0275(14) -0.0002(12) 0.0086(11) 0.0028(12)
C8A 0.0227(13) 0.0208(18) 0.0207(13) -0.0016(12) 0.0064(10) -0.0012(12)
C5B 0.0298(15) 0.0177(18) 0.0332(15) -0.0009(13) 0.0153(12) 0.0025(13)
C12 0.0198(13) 0.0169(18) 0.0310(15) -0.0041(12) 0.0097(11) 0.0011(12)
C12A 0.0270(14) 0.0205(19) 0.0217(13) -0.0007(12) 0.0107(11) -0.0018(13)
C4B 0.0322(16) 0.026(2) 0.0424(19) 0.0019(15) 0.0203(14) 0.0019(14)
C11 0.0255(14) 0.0213(19) 0.0189(13) 0.0001(12) 0.0065(11) -0.0007(13)
C6B 0.0391(17) 0.022(2) 0.0276(15) 0.0030(13) 0.0159(13) 0.0043(14)
C13A 0.0260(15) 0.021(2) 0.0292(15) -0.0003(13) 0.0122(12) -0.0036(14)
C10A 0.0221(13) 0.0153(17) 0.0213(13) -0.0027(11) 0.0064(10) -0.0001(12)
C2A 0.0309(16) 0.032(2) 0.0285(15) 0.0071(14) -0.0001(13) 0.0010(15)
C14A 0.0204(13) 0.0165(18) 0.0279(14) -0.0013(12) 0.0074(11) -0.0012(12)
C12B 0.0286(15) 0.025(2) 0.0276(14) -0.0025(13) 0.0138(12) 0.0010(13)

loop_
_atom_type_symbol
_atom_type_description
_atom_type_scat_dispersion_real
_atom_type_scat_dispersion_imag
_atom_type_scat_source
C C 0.0033 0.0016 'International Tables Vol C Tables 4.2.6.8 and 6.1.1.4'
H H 0.0000 0.0000 'International Tables Vol C Tables 4.2.6.8 and 6.1.1.4'
N N 0.0061 0.0033 'International Tables Vol C Tables 4.2.6.8 and 6.1.1.4'
O O 0.0106 0.0060 'International Tables Vol C Tables 4.2.6.8 and 6.1.1.4'
S S 0.1246 0.1234 'International Tables Vol C Tables 4.2.6.8 and 6.1.1.4'

loop_
_geom_angle_atom_site_label_1
_geom_angle_atom_site_label_2
_geom_angle_atom_site_label_3
_geom_angle
C12 S2 C13 94.13(14)
C12A S2A C13A 93.61(13)
C12B S2B C13B 93.62(14)
C8 O1 H1 104(2)
C8A O1A H1A 111(3)
C8B O1B H1BA 108(3)
C12A N2A N1A 116.7(2)
C12A N2A C14A 117.5(2)
N1A N2A C14A 125.4(2)
C11A N1A N2A 118.4(2)
N1B N2B C12B 116.1(2)
N1B N2B C14B 126.7(2)
C12B N2B C14B 116.8(2)
N1 N2 C12 115.6(2)
N1 N2 C14 127.2(2)
C12 N2 C14 117.1(2)
C11 N1 N2 121.5(2)
C8B C10B C11B 121.0(2)
C8B C10B C9B 118.5(2)
C11B C10B C9B 120.4(2)
C7 C6 C5 121.3(3)
C7 C6 H6 121(2)
C5 C6 H6 118(2)
N1A C11A C10A 119.1(2)
N1A C11A H11A 124.2(16)
C10A C11A H11A 116.7(16)
C11B N1B N2B 120.8(2)
C3A C4A C5A 121.2(3)
C3A C4A H4A 121(2)
C5A C4A H4A 118(2)
O1 C8 C10 123.3(2)
O1 C8 C7 115.2(2)
C10 C8 C7 121.5(3)
C6 C7 C8 119.8(3)
C6 C7 H7 120.4(18)
C8 C7 H7 119.7(18)
C4A C5A C9A 120.1(3)
C4A C5A C6A 121.5(3)
C9A C5A C6A 118.4(2)
C6A C7A C8A 120.3(3)
C6A C7A H7A 116.6(17)
C8A C7A H7A 123.0(17)
C2 C1 C9 121.1(3)
C2 C1 H1B 116.6(16)
C9 C1 H1B 122.3(16)
C1 C2 C3 120.5(3)
C1 C2 H2 118.9(18)
C3 C2 H2 120.6(18)
C6 C5 C4 120.6(2)
C6 C5 C9 119.7(3)
C4 C5 C9 119.7(3)
C1 C9 C5 117.8(2)
C1 C9 C10 123.4(2)
C5 C9 C10 118.8(2)
C14 C13 S2 107.5(2)
C14 C13 H13C 108(2)
S2 C13 H13C 108(2)
C14 C13 H13D 108.4(18)
S2 C13 H13D 115(2)
H13C C13 H13D 111(3)
C8 C10 C9 118.9(2)
C8 C10 C11 121.4(2)
C9 C10 C11 119.7(2)
C1B C2B C3B 120.8(3)
C1B C2B H2B 120(2)
C3B C2B H2B 119(2)
C4 C3 C2 120.5(3)
C4 C3 H3 123.6(18)
C2 C3 H3 115.9(18)
C1B C9B C5B 117.4(3)
C1B C9B C10B 123.4(3)
C5B C9B C10B 119.2(2)
C3 C4 C5 120.5(3)
C3 C4 H4 122.6(19)
C5 C4 H4 116.9(19)
C7A C6A C5A 121.8(3)
C7A C6A H6A 122.2(17)
C5A C6A H6A 116.0(16)
C6B C7B C8B 120.3(3)
C6B C7B H7B 118(2)
C8B C7B H7B 121(2)
O2B C14B N2B 123.6(3)
O2B C14B C13B 125.3(3)
N2B C14B C13B 111.1(3)
C2B C1B C9B 121.3(3)
C2B C1B H1BB 118(2)
C9B C1B H1BB 121(2)
C4A C3A C2A 119.5(3)
C4A C3A H3A 121(2)
C2A C3A H3A 120(2)
C2A C1A C9A 120.8(3)
C2A C1A H1AA 120.2(16)
C9A C1A H1AA 118.8(16)
N1B C11B C10B 118.9(2)
N1B C11B H11B 121.3(18)
C10B C11B H11B 119.8(19)
O2 C14 N2 125.0(2)
O2 C14 C13 124.7(3)
N2 C14 C13 110.3(3)
C14B C13B S2B 107.5(2)
C14B C13B H13E 106.4(19)
S2B C13B H13E 109.5(18)
C14B C13B H13F 110(2)
S2B C13B H13F 109(2)
H13E C13B H13F 115(3)
C4B C3B C2B 119.6(3)
C4B C3B H3B 122.4(19)
C2B C3B H3B 118.0(19)
C5A C9A C1A 117.4(2)
C5A C9A C10A 119.7(2)
C1A C9A C10A 122.9(3)
O1B C8B C7B 115.7(2)
O1B C8B C10B 122.9(3)
C7B C8B C10B 121.3(3)
O1A C8A C10A 123.3(3)
O1A C8A C7A 116.0(2)
C10A C8A C7A 120.7(2)
C4B C5B C6B 121.3(3)
C4B C5B C9B 119.7(3)
C6B C5B C9B 119.0(3)
N2 C12 S1 125.15(19)
N2 C12 S2 110.9(2)
S1 C12 S2 123.98(17)
N2A C12A S1A 125.2(2)
N2A C12A S2A 110.65(19)
S1A C12A S2A 124.10(16)
C3B C4B C5B 121.2(3)
C3B C4B H4B 120(2)
C5B C4B H4B 118(2)
N1 C11 C10 118.4(2)
N1 C11 H11 122.3(16)
C10 C11 H11 119.3(17)
C7B C6B C5B 121.6(3)
C7B C6B H6B 123.1(16)
C5B C6B H6B 115.2(16)
C14A C13A S2A 107.83(19)
C14A C13A H13A 107.1(19)
S2A C13A H13A 109.9(18)
C14A C13A H13B 106.9(17)
S2A C13A H13B 108.3(16)
H13A C13A H13B 116(3)
C8A C10A C9A 119.0(2)
C8A C10A C11A 121.1(2)
C9A C10A C11A 119.9(2)
C1A C2A C3A 120.9(3)
C1A C2A H2A 118.2(19)
C3A C2A H2A 120.9(19)
O2A C14A N2A 124.9(3)
O2A C14A C13A 125.0(2)
N2A C14A C13A 110.1(2)
N2B C12B S1B 125.5(2)
N2B C12B S2B 110.9(2)
S1B C12B S2B 123.63(18)

loop_
_geom_bond_atom_site_label_1
_geom_bond_atom_site_label_2
_geom_bond_distance
S1A C12A 1.631(3)
S2 C12 1.724(3)
S2 C13 1.794(3)
S2A C12A 1.730(3)
S2A C13A 1.798(3)
S1 C12 1.630(3)
S2B C12B 1.731(3)
S2B C13B 1.807(3)
S1B C12B 1.632(3)
O1 C8 1.354(3)
O1 H1 0.88(3)
O1A C8A 1.350(3)
O1A H1A 0.82(5)
O1B C8B 1.349(3)
O1B H1BA 0.87(4)
N2A C12A 1.387(3)
N2A N1A 1.392(3)
N2A C14A 1.407(3)
O2A C14A 1.209(3)
O2B C14B 1.205(3)
N1A C11A 1.287(3)
O2 C14 1.220(3)
N2B N1B 1.384(3)
N2B C12B 1.395(4)
N2B C14B 1.406(3)
N2 N1 1.384(3)
N2 C12 1.399(4)
N2 C14 1.403(3)
N1 C11 1.283(4)
C10B C8B 1.403(4)
C10B C11B 1.450(4)
C10B C9B 1.450(4)
C6 C7 1.365(4)
C6 C5 1.414(4)
C6 H6 0.92(3)
C11A C10A 1.451(4)
C11A H11A 0.97(3)
N1B C11B 1.282(4)
C4A C3A 1.366(4)
C4A C5A 1.403(4)
C4A H4A 0.94(4)
C8 C10 1.388(4)
C8 C7 1.416(4)
C7 H7 1.00(3)
C5A C9A 1.420(4)
C5A C6A 1.421(4)
C7A C6A 1.362(4)
C7A C8A 1.407(4)
C7A H7A 0.93(3)
C1 C2 1.371(4)
C1 C9 1.416(4)
C1 H1B 0.95(2)
C2 C3 1.403(4)
C2 H2 0.95(3)
C5 C4 1.421(4)
C5 C9 1.422(3)
C9 C10 1.446(4)
C13 C14 1.520(4)
C13 H13C 0.79(3)
C13 H13D 0.90(3)
C10 C11 1.452(4)
C2B C1B 1.368(4)
C2B C3B 1.404(5)
C2B H2B 0.92(3)
C3 C4 1.357(4)
C3 H3 0.91(3)
C9B C1B 1.420(4)
C9B C5B 1.422(4)
C4 H4 0.91(3)
C6A H6A 0.92(3)
C7B C6B 1.362(4)
C7B C8B 1.402(4)
C7B H7B 0.93(3)
C14B C13B 1.498(4)
C1B H1BB 0.87(3)
C3A C2A 1.399(5)
C3A H3A 0.90(4)
C1A C2A 1.377(4)
C1A C9A 1.422(4)
C1A H1AA 1.00(3)
C11B H11B 0.95(3)
C13B H13E 0.91(3)
C13B H13F 0.98(4)
C3B C4B 1.362(5)
C3B H3B 1.01(4)
C9A C10A 1.440(4)
C8A C10A 1.398(4)
C5B C4B 1.415(4)
C5B C6B 1.420(4)
C4B H4B 0.90(3)
C11 H11 1.00(3)
C6B H6B 0.96(3)
C13A C14A 1.508(4)
C13A H13A 0.98(3)
C13A H13B 0.97(3)
C2A H2A 0.99(3)
